data_4517053
loop_
_publ_author_name
'Di Salvo, Florencia'
'Teixidor, Francesc'
'Vi\~nas, Clara'
'Planas, Jos\'e Giner'
'Light, Mark E.'
'Hursthouse, Michael B.'
'Aliaga-Alcalde, N\'uria'

_publ_section_title
;
 Metallosupramolecular Chemistry of Novel Chiral closo-o-Carboranylalcohol
 Pyridine and Quinoline Ligands: Syntheses, Characterization, and
 Properties of Cobalt Complexes
;
_journal_issue 11
_journal_name_full 'Crystal Growth &amp; Design'
_journal_page_first 5720
_journal_paper_doi 10.1021/cg301249a
_journal_volume 12
_journal_year 2012
_chemical_compound_source 'Jose Giner Planas'
_chemical_formula_moiety
;
2(C12 H19 B10 N O)Co Cl2, 4(C3 H6 O)
;
_chemical_formula_sum 'C36 H62 B20 Cl2 Co N2 O6'
_chemical_formula_weight 964.91
_space_group_IT_number 14
_space_group_name_Hall '-P 2ybc'
_space_group_name_H-M_alt 'P 1 21/c 1'
_symmetry_cell_setting monoclinic
_symmetry_space_group_name_H-M 'P 1 21/c 1'
_atom_sites_solution_hydrogens geom
_atom_sites_solution_primary direct
_atom_sites_solution_secondary difmap
_audit_creation_method SHELXL-97
_cell_angle_alpha 90.00
_cell_angle_beta 101.8810(10)
_cell_angle_gamma 90.00
_cell_formula_units_Z 4
_cell_length_a 17.5338(7)
_cell_length_b 28.8699(13)
_cell_length_c 10.3153(5)
_cell_measurement_reflns_used 113659
_cell_measurement_temperature 120(2)
_cell_measurement_theta_max 27.48
_cell_measurement_theta_min 2.91
_cell_volume 5109.7(4)
_computing_cell_refinement 'DENZO (Otwinowski & Minor, 1997) & COLLECT (Hooft, R.W.W., 1998)'
_computing_data_collection 'COLLECT (Hooft, R.W.W., 1998)'
_computing_data_reduction 'DENZO (Otwinowski & Minor, 1997) & COLLECT (Hooft, R.W.W., 1998)'
_computing_molecular_graphics
;
Images generated using CrystalMaker: a crystal and molecular 
structures program for Mac and Windows. CrystalMaker Software Ltd, 
Oxford, England (www.crystalmaker.com)
;
_computing_publication_material 'WINGX (Farrugia, 1998)'
_computing_structure_refinement 'SHELXL-97 (Sheldrick, 2008)'
_computing_structure_solution 'SHELXS-97 (Sheldrick, 1997)'
_diffrn_ambient_temperature 120(2)
_diffrn_detector_area_resol_mean 9.091
_diffrn_measured_fraction_theta_full 0.996
_diffrn_measured_fraction_theta_max 0.996
_diffrn_measurement_device_type 'Bruker-Nonius CCD camera on \k-goniostat'
_diffrn_measurement_method '\f & \w scans to fill the asymmetric unit'
_diffrn_radiation_monochromator '10cm confocal mirrors'
_diffrn_radiation_source 'Bruker Nonius FR591 Rotating Anode'
_diffrn_radiation_type MoK\a
_diffrn_radiation_wavelength 0.71069
_diffrn_reflns_av_R_equivalents 0.0612
_diffrn_reflns_av_sigmaI/netI 0.0539
_diffrn_reflns_limit_h_max 20
_diffrn_reflns_limit_h_min -20
_diffrn_reflns_limit_k_max 34
_diffrn_reflns_limit_k_min -34
_diffrn_reflns_limit_l_max 12
_diffrn_reflns_limit_l_min -12
_diffrn_reflns_number 38693
_diffrn_reflns_theta_full 25.02
_diffrn_reflns_theta_max 25.02
_diffrn_reflns_theta_min 2.92
_diffrn_standards_number 0
_exptl_absorpt_coefficient_mu 0.484
_exptl_absorpt_correction_T_max 0.9809
_exptl_absorpt_correction_T_min 0.9442
_exptl_absorpt_correction_type multi-scan
_exptl_absorpt_process_details
;
SADABS V2.10 (Sheldrick, G.M., 2003)
;
_exptl_crystal_colour Blue
_exptl_crystal_density_diffrn 1.254
_exptl_crystal_density_method 'not measured'
_exptl_crystal_description Fragment
_exptl_crystal_F_000 2004
_exptl_crystal_size_max 0.12
_exptl_crystal_size_mid 0.08
_exptl_crystal_size_min 0.04
_refine_diff_density_max 1.373
_refine_diff_density_min -0.763
_refine_diff_density_rms 0.091
_refine_ls_extinction_method none
_refine_ls_goodness_of_fit_ref 1.129
_refine_ls_hydrogen_treatment constr
_refine_ls_matrix_type full
_refine_ls_number_parameters 612
_refine_ls_number_reflns 8984
_refine_ls_number_restraints 132
_refine_ls_restrained_S_all 1.122
_refine_ls_R_factor_all 0.1161
_refine_ls_R_factor_gt 0.0959
_refine_ls_shift/su_max 0.000
_refine_ls_shift/su_mean 0.000
_refine_ls_structure_factor_coef Fsqd
_refine_ls_weighting_details 'calc w=1/[\s^2^(Fo^2^)+(0.0188P)^2^+31.7469P] where P=(Fo^2^+2Fc^2^)/3'
_refine_ls_weighting_scheme calc
_refine_ls_wR_factor_gt 0.1866
_refine_ls_wR_factor_ref 0.1976
_reflns_number_gt 7316
_reflns_number_total 8984
_reflns_threshold_expression >2\s(I)
_cod_data_source_file cg301249a_si_002.cif
_cod_data_source_block 3e
_cod_depositor_comments
;
The following automatic conversions were performed:

data item '_symmetry_cell_setting' value 'Monoclinic' was changed to
'monoclinic' in accordance with the
/home/saulius/struct/COD-crude-data/automatic-downloads/DataCite-retrospective/ACS/depositions/lib/dictionaries/cif_core.dic
dictionary named 'cif_core.dic' version 2.4.2 last updated on
2011-04-26.

Automatic conversion script
Id: cif_fix_values 6909 2019-04-08 15:41:33Z antanas 
;
_cod_original_sg_symbol_H-M P2(1)/c
_cod_database_code 4517053

loop_
_symmetry_equiv_pos_as_xyz
'x, y, z'
'-x, y+1/2, -z+1/2'
'-x, -y, -z'
'x, -y-1/2, z-1/2'

loop_
_atom_site_label
_atom_site_type_symbol
_atom_site_fract_x
_atom_site_fract_y
_atom_site_fract_z
_atom_site_U_iso_or_equiv
_atom_site_adp_type
_atom_site_occupancy
_atom_site_symmetry_multiplicity
_atom_site_calc_flag
_atom_site_refinement_flags
_atom_site_disorder_assembly
_atom_site_disorder_group
Co1 Co 0.25832(4) 0.03303(2) 0.04282(7) 0.0264(2) Uani 1 1 d . . .
Cl1 Cl 0.23005(8) 0.07193(5) 0.21426(14) 0.0362(3) Uani 1 1 d . . .
Cl2 Cl 0.27945(8) 0.07839(5) -0.12258(16) 0.0425(4) Uani 1 1 d . . .
O101 O 0.0111(2) -0.15435(12) -0.0265(3) 0.0278(8) Uani 1 1 d . . .
H101 H -0.0288 -0.1586 0.0051 0.042 Uiso 1 1 calc R . .
N101 N 0.1703(2) -0.01291(14) -0.0212(4) 0.0237(9) Uani 1 1 d . . .
C101 C -0.0018(3) -0.14332(18) -0.2602(5) 0.0296(12) Uani 1 1 d . . .
C102 C 0.0451(4) -0.1918(2) -0.2632(6) 0.0468(17) Uani 1 1 d . . .
H102 H 0.0787 -0.2068 -0.1685 0.056 Uiso 1 1 calc R . .
C103 C -0.0044(3) -0.12014(17) -0.1256(5) 0.0235(11) Uani 1 1 d . . .
H103 H -0.0579 -0.1074 -0.1293 0.028 Uiso 1 1 calc R . .
C104 C 0.0545(3) -0.08122(17) -0.0907(5) 0.0210(10) Uani 1 1 d . . .
C105 C 0.0374(3) -0.03409(17) -0.1261(5) 0.0216(10) Uani 1 1 d . . .
C106 C -0.0372(3) -0.01816(18) -0.1939(5) 0.0244(11) Uani 1 1 d . . .
H106 H -0.0787 -0.0397 -0.2174 0.029 Uiso 1 1 calc R . .
C107 C -0.0501(3) 0.02742(18) -0.2256(5) 0.0256(11) Uani 1 1 d . . .
H107 H -0.1001 0.0372 -0.2717 0.031 Uiso 1 1 calc R . .
C108 C 0.0102(3) 0.06010(17) -0.1903(5) 0.0224(11) Uani 1 1 d . . .
H108 H 0.0007 0.0918 -0.2131 0.027 Uiso 1 1 calc R . .
C109 C 0.0821(3) 0.04662(17) -0.1238(5) 0.0227(11) Uani 1 1 d . . .
H109 H 0.1224 0.0689 -0.0998 0.027 Uiso 1 1 calc R . .
C110 C 0.0970(3) -0.00040(17) -0.0902(5) 0.0210(10) Uani 1 1 d . . .
C111 C 0.1831(3) -0.05695(18) 0.0132(5) 0.0254(11) Uani 1 1 d . . .
H111 H 0.2331 -0.0653 0.0628 0.030 Uiso 1 1 calc R . .
C112 C 0.1273(3) -0.09162(18) -0.0196(5) 0.0248(11) Uani 1 1 d . . .
H112 H 0.1397 -0.1226 0.0075 0.030 Uiso 1 1 calc R . .
B103 B 0.0805(4) -0.1418(2) -0.3240(7) 0.0358(15) Uani 1 1 d . . .
H10A H 0.1349 -0.1229 -0.2769 0.043 Uiso 1 1 calc R . .
B104 B -0.0045(4) -0.1125(2) -0.4026(6) 0.0268(13) Uani 1 1 d . . .
H104 H -0.0070 -0.0738 -0.4083 0.032 Uiso 1 1 calc R . .
B105 B -0.0872(4) -0.1457(2) -0.3808(6) 0.0367(16) Uani 1 1 d . . .
H105 H -0.1435 -0.1289 -0.3720 0.044 Uiso 1 1 calc R . .
B106 B -0.0517(5) -0.1952(2) -0.2884(7) 0.0418(18) Uani 1 1 d . . .
H10B H -0.0841 -0.2111 -0.2167 0.050 Uiso 1 1 calc R . .
B107 B 0.0831(5) -0.1962(2) -0.4018(7) 0.0434(18) Uani 1 1 d . . .
H10C H 0.1399 -0.2133 -0.4059 0.052 Uiso 1 1 calc R . .
B108 B 0.0499(4) -0.1458(2) -0.4981(6) 0.0340(15) Uani 1 1 d . . .
H10D H 0.0835 -0.1294 -0.5675 0.041 Uiso 1 1 calc R . .
B109 B -0.0550(4) -0.1489(2) -0.5338(6) 0.0371(16) Uani 1 1 d . . .
H10E H -0.0904 -0.1344 -0.6280 0.044 Uiso 1 1 calc R . .
B110 B -0.0842(5) -0.1995(3) -0.4609(7) 0.048(2) Uani 1 1 d . . .
H110 H -0.1389 -0.2184 -0.5067 0.058 Uiso 1 1 calc R . .
B111 B 0.0002(5) -0.2293(3) -0.3808(7) 0.049(2) Uani 1 1 d . . .
H11A H 0.0022 -0.2680 -0.3724 0.059 Uiso 1 1 calc R . .
B112 B 0.0000(5) -0.2001(2) -0.5324(7) 0.0431(18) Uani 1 1 d . . .
H11B H 0.0016 -0.2196 -0.6257 0.052 Uiso 1 1 calc R . .
O201 O 0.5998(2) -0.03996(13) 0.4425(4) 0.0360(10) Uani 1 1 d . . .
H201 H 0.6364 -0.0241 0.4244 0.054 Uiso 1 1 calc R . .
N201 N 0.3543(2) -0.00621(15) 0.1239(4) 0.0267(10) Uani 1 1 d . . .
B203 B 0.6426(4) -0.1534(2) 0.3994(7) 0.0358(15) Uani 1 1 d . . .
H203 H 0.6955 -0.1437 0.3603 0.043 Uiso 1 1 calc R . .
B204 B 0.5512(4) -0.1665(2) 0.2935(7) 0.0389(17) Uani 1 1 d . . .
H204 H 0.5434 -0.1658 0.1830 0.047 Uiso 1 1 calc R . .
B205 B 0.4755(4) -0.1478(3) 0.3746(8) 0.0438(18) Uani 1 1 d . . .
H205 H 0.4178 -0.1351 0.3182 0.053 Uiso 1 1 calc R . .
B206 B 0.5206(4) -0.1227(3) 0.5281(7) 0.0399(17) Uani 1 1 d . . .
H206 H 0.4940 -0.0931 0.5730 0.048 Uiso 1 1 calc R . .
B207 B 0.6495(4) -0.1852(2) 0.5467(7) 0.0367(16) Uani 1 1 d . . .
H207 H 0.7072 -0.1969 0.6052 0.044 Uiso 1 1 calc R . .
B208 B 0.6065(5) -0.2104(2) 0.3928(7) 0.0413(17) Uani 1 1 d . . .
H208 H 0.6351 -0.2393 0.3482 0.050 Uiso 1 1 calc R . .
B209 B 0.5036(5) -0.2074(3) 0.3769(9) 0.059(2) Uani 1 1 d . . .
H209 H 0.4642 -0.2345 0.3213 0.070 Uiso 1 1 calc R . .
B210 B 0.4847(4) -0.1799(3) 0.5235(9) 0.056(2) Uani 1 1 d . . .
H210 H 0.4325 -0.1887 0.5656 0.067 Uiso 1 1 calc R . .
B211 B 0.5755(5) -0.1668(3) 0.6254(8) 0.049(2) Uani 1 1 d . . .
H211 H 0.5846 -0.1666 0.7361 0.059 Uiso 1 1 calc R . .
B212 B 0.5640(5) -0.2189(3) 0.5347(7) 0.0458(19) Uani 1 1 d . . .
H212 H 0.5640 -0.2535 0.5838 0.055 Uiso 1 1 calc R . .
C201 C 0.5610(3) -0.11834(18) 0.3900(5) 0.0251(11) Uani 1 1 d . . .
C202 C 0.6176(3) -0.12982(19) 0.5353(5) 0.0314(13) Uani 1 1 d . . .
H202 H 0.6571 -0.1024 0.5888 0.038 Uiso 1 1 calc R . .
C203 C 0.5701(3) -0.06937(18) 0.3356(5) 0.0274(12) Uani 1 1 d . . .
H20A H 0.6085 -0.0708 0.2762 0.033 Uiso 1 1 calc R . .
C204 C 0.4928(3) -0.04966(18) 0.2563(5) 0.0255(11) Uani 1 1 d . . .
C205 C 0.4700(3) -0.05332(18) 0.1165(5) 0.0245(11) Uani 1 1 d . . .
C206 C 0.5133(3) -0.0763(2) 0.0343(5) 0.0312(12) Uani 1 1 d . . .
H20B H 0.5611 -0.0909 0.0733 0.037 Uiso 1 1 calc R . .
C207 C 0.4881(3) -0.0779(2) -0.0992(5) 0.0345(13) Uani 1 1 d . . .
H20C H 0.5186 -0.0935 -0.1518 0.041 Uiso 1 1 calc R . .
C208 C 0.4177(3) -0.0568(2) -0.1607(6) 0.0361(14) Uani 1 1 d . . .
H20D H 0.4001 -0.0588 -0.2540 0.043 Uiso 1 1 calc R . .
C209 C 0.3749(3) -0.0335(2) -0.0859(5) 0.0317(12) Uani 1 1 d . . .
H20E H 0.3279 -0.0188 -0.1278 0.038 Uiso 1 1 calc R . .
C210 C 0.3994(3) -0.03096(18) 0.0526(5) 0.0262(11) Uani 1 1 d . . .
C211 C 0.3780(3) -0.00479(18) 0.2543(5) 0.0279(12) Uani 1 1 d . . .
H21A H 0.3468 0.0117 0.3039 0.033 Uiso 1 1 calc R . .
C212 C 0.4459(3) -0.02588(18) 0.3235(5) 0.0276(12) Uani 1 1 d . . .
H21B H 0.4595 -0.0237 0.4173 0.033 Uiso 1 1 calc R . .
O301 O 0.1153(2) 0.16423(14) -0.0833(4) 0.0379(10) Uani 1 1 d D . .
C301 C 0.2157(3) 0.1997(2) -0.1698(6) 0.0401(15) Uani 1 1 d D . .
H30A H 0.1809 0.1932 -0.2552 0.060 Uiso 1 1 calc R . .
H30B H 0.2659 0.1844 -0.1667 0.060 Uiso 1 1 calc R . .
H30C H 0.2236 0.2332 -0.1595 0.060 Uiso 1 1 calc R . .
C302 C 0.1797(3) 0.18160(17) -0.0596(5) 0.0281(12) Uani 1 1 d D . .
C303 C 0.2259(4) 0.1865(2) 0.0778(6) 0.0466(16) Uani 1 1 d D . .
H30D H 0.1980 0.1716 0.1397 0.070 Uiso 1 1 calc R . .
H30E H 0.2332 0.2194 0.0998 0.070 Uiso 1 1 calc R . .
H30F H 0.2768 0.1717 0.0843 0.070 Uiso 1 1 calc R . .
O401 O 0.7164(3) 0.01209(17) 0.3965(5) 0.0636(15) Uani 1 1 d . . .
C401 C 0.8462(6) 0.0300(3) 0.3900(8) 0.088(3) Uani 1 1 d . . .
H40A H 0.8256 0.0512 0.3169 0.132 Uiso 1 1 calc R . .
H40B H 0.8882 0.0114 0.3670 0.132 Uiso 1 1 calc R . .
H40C H 0.8666 0.0480 0.4702 0.132 Uiso 1 1 calc R . .
C402 C 0.7830(4) -0.0009(3) 0.4140(6) 0.0520(19) Uani 1 1 d . . .
C403 C 0.8061(4) -0.0475(3) 0.4616(7) 0.061(2) Uani 1 1 d . . .
H40D H 0.7628 -0.0624 0.4921 0.091 Uiso 1 1 calc R . .
H40E H 0.8514 -0.0456 0.5351 0.091 Uiso 1 1 calc R . .
H40F H 0.8197 -0.0657 0.3894 0.091 Uiso 1 1 calc R . .
O51A O 0.2124(10) -0.2005(17) -0.066(3) 0.107(3) Uani 0.540(9) 1 d PD A 1
C51A C 0.3215(11) -0.1567(6) -0.097(2) 0.106(3) Uani 0.540(9) 1 d PDU A 1
H51A H 0.2866 -0.1451 -0.1774 0.159 Uiso 0.540(9) 1 calc PR A 1
H51B H 0.3701 -0.1676 -0.1196 0.159 Uiso 0.540(9) 1 calc PR A 1
H51C H 0.3329 -0.1318 -0.0317 0.159 Uiso 0.540(9) 1 calc PR A 1
C52A C 0.2827(10) -0.1961(9) -0.041(2) 0.106(3) Uani 0.540(9) 1 d PDU A 1
C53A C 0.3340(11) -0.2233(7) 0.0650(19) 0.106(3) Uani 0.540(9) 1 d PDU A 1
H53A H 0.3046 -0.2493 0.0911 0.159 Uiso 0.540(9) 1 calc PR A 1
H53B H 0.3525 -0.2034 0.1419 0.159 Uiso 0.540(9) 1 calc PR A 1
H53C H 0.3787 -0.2352 0.0316 0.159 Uiso 0.540(9) 1 calc PR A 1
O51B O 0.2216(13) -0.201(2) -0.068(3) 0.107(3) Uani 0.460(9) 1 d PD A 2
C51B C 0.3151(13) -0.1880(9) -0.2005(19) 0.106(3) Uani 0.460(9) 1 d PDU A 2
H51D H 0.2788 -0.1679 -0.2604 0.159 Uiso 0.460(9) 1 calc PR A 2
H51E H 0.3158 -0.2188 -0.2404 0.159 Uiso 0.460(9) 1 calc PR A 2
H51F H 0.3675 -0.1746 -0.1852 0.159 Uiso 0.460(9) 1 calc PR A 2
C52B C 0.2891(12) -0.1922(11) -0.070(2) 0.106(3) Uani 0.460(9) 1 d PDU A 2
C53B C 0.3414(13) -0.1687(9) 0.043(2) 0.106(3) Uani 0.460(9) 1 d PDU A 2
H53D H 0.3226 -0.1742 0.1243 0.159 Uiso 0.460(9) 1 calc PR A 2
H53E H 0.3418 -0.1353 0.0254 0.159 Uiso 0.460(9) 1 calc PR A 2
H53F H 0.3944 -0.1810 0.0523 0.159 Uiso 0.460(9) 1 calc PR A 2
O61A O 0.2256(9) -0.0968(5) 0.2961(15) 0.109(4) Uani 0.468(8) 1 d PD B 3
C61A C 0.2226(13) -0.1790(6) 0.3114(18) 0.086(3) Uani 0.468(8) 1 d PDU B 3
H61A H 0.1997 -0.1773 0.2164 0.130 Uiso 0.468(8) 1 calc PR B 3
H61B H 0.1850 -0.1931 0.3581 0.130 Uiso 0.468(8) 1 calc PR B 3
H61C H 0.2700 -0.1980 0.3251 0.130 Uiso 0.468(8) 1 calc PR B 3
C62A C 0.2427(13) -0.1308(5) 0.3645(15) 0.086(3) Uani 0.468(8) 1 d PDU B 3
C63A C 0.2762(13) -0.1276(7) 0.5096(15) 0.086(3) Uani 0.468(8) 1 d PDU B 3
H63A H 0.2890 -0.0953 0.5335 0.130 Uiso 0.468(8) 1 calc PR B 3
H63B H 0.3235 -0.1465 0.5312 0.130 Uiso 0.468(8) 1 calc PR B 3
H63C H 0.2379 -0.1390 0.5592 0.130 Uiso 0.468(8) 1 calc PR B 3
O61B O 0.2654(7) -0.1268(5) 0.2160(13) 0.109(4) Uani 0.532(8) 1 d PD B 4
C61B C 0.1789(10) -0.1848(6) 0.2626(16) 0.086(3) Uani 0.532(8) 1 d PDU B 4
H61D H 0.1653 -0.1878 0.1659 0.130 Uiso 0.532(8) 1 calc PR B 4
H61E H 0.1319 -0.1777 0.2963 0.130 Uiso 0.532(8) 1 calc PR B 4
H61F H 0.2014 -0.2140 0.3013 0.130 Uiso 0.532(8) 1 calc PR B 4
C62B C 0.2375(10) -0.1462(6) 0.2999(14) 0.086(3) Uani 0.532(8) 1 d PDU B 4
C63B C 0.2649(11) -0.1376(7) 0.4445(14) 0.086(3) Uani 0.532(8) 1 d PDU B 4
H63D H 0.3032 -0.1124 0.4578 0.130 Uiso 0.532(8) 1 calc PR B 4
H63E H 0.2890 -0.1658 0.4875 0.130 Uiso 0.532(8) 1 calc PR B 4
H63F H 0.2204 -0.1289 0.4834 0.130 Uiso 0.532(8) 1 calc PR B 4

loop_
_atom_site_aniso_label
_atom_site_aniso_U_11
_atom_site_aniso_U_22
_atom_site_aniso_U_33
_atom_site_aniso_U_23
_atom_site_aniso_U_13
_atom_site_aniso_U_12
Co1 0.0176(3) 0.0242(4) 0.0351(4) 0.0032(3) 0.0000(3) 0.0007(3)
Cl1 0.0275(7) 0.0349(8) 0.0418(8) -0.0089(6) -0.0035(6) 0.0035(6)
Cl2 0.0263(7) 0.0434(9) 0.0595(10) 0.0219(8) 0.0131(7) 0.0066(6)
O101 0.034(2) 0.027(2) 0.0230(19) 0.0044(15) 0.0073(16) -0.0044(16)
N101 0.018(2) 0.026(2) 0.026(2) 0.0014(19) 0.0029(17) 0.0022(17)
C101 0.047(3) 0.019(3) 0.021(3) -0.004(2) 0.005(2) -0.004(2)
C102 0.085(5) 0.026(3) 0.034(3) 0.002(3) 0.022(3) 0.011(3)
C103 0.025(3) 0.023(3) 0.022(3) -0.001(2) 0.004(2) 0.000(2)
C104 0.024(3) 0.021(3) 0.019(2) -0.003(2) 0.006(2) -0.001(2)
C105 0.022(2) 0.026(3) 0.016(2) 0.002(2) 0.0018(19) 0.003(2)
C106 0.023(3) 0.029(3) 0.020(3) 0.001(2) 0.001(2) -0.002(2)
C107 0.020(2) 0.035(3) 0.020(3) -0.001(2) 0.001(2) 0.005(2)
C108 0.028(3) 0.022(3) 0.019(2) 0.003(2) 0.008(2) 0.006(2)
C109 0.022(2) 0.027(3) 0.018(2) -0.001(2) 0.003(2) 0.000(2)
C110 0.021(2) 0.027(3) 0.016(2) 0.001(2) 0.0048(19) 0.002(2)
C111 0.022(3) 0.026(3) 0.025(3) 0.000(2) -0.002(2) 0.005(2)
C112 0.027(3) 0.022(3) 0.025(3) 0.000(2) 0.004(2) 0.002(2)
B103 0.046(4) 0.031(4) 0.031(4) 0.002(3) 0.010(3) 0.009(3)
B104 0.031(3) 0.024(3) 0.025(3) -0.004(3) 0.005(3) -0.006(3)
B105 0.053(4) 0.035(4) 0.020(3) 0.001(3) 0.003(3) -0.020(3)
B106 0.070(5) 0.028(4) 0.025(3) -0.004(3) 0.006(3) -0.011(3)
B107 0.067(5) 0.035(4) 0.033(4) 0.000(3) 0.022(4) 0.010(3)
B108 0.053(4) 0.030(3) 0.021(3) -0.001(3) 0.012(3) 0.002(3)
B109 0.053(4) 0.040(4) 0.020(3) -0.001(3) 0.012(3) -0.017(3)
B110 0.077(6) 0.039(4) 0.028(4) -0.007(3) 0.010(4) -0.021(4)
B111 0.086(6) 0.035(4) 0.030(4) -0.012(3) 0.020(4) -0.008(4)
B112 0.074(5) 0.030(4) 0.028(4) -0.009(3) 0.016(4) -0.002(3)
O201 0.026(2) 0.031(2) 0.045(2) -0.0075(18) -0.0070(17) 0.0001(16)
N201 0.019(2) 0.025(2) 0.033(3) 0.0033(19) -0.0005(19) -0.0002(18)
B203 0.033(4) 0.037(4) 0.038(4) 0.007(3) 0.010(3) 0.010(3)
B204 0.056(4) 0.027(3) 0.027(3) 0.002(3) -0.005(3) 0.003(3)
B205 0.028(3) 0.046(4) 0.052(5) 0.016(4) -0.003(3) -0.012(3)
B206 0.040(4) 0.050(4) 0.034(4) 0.013(3) 0.017(3) 0.020(3)
B207 0.038(4) 0.031(4) 0.038(4) 0.003(3) 0.002(3) 0.007(3)
B208 0.057(5) 0.028(4) 0.036(4) -0.001(3) 0.003(3) 0.006(3)
B209 0.054(5) 0.039(4) 0.070(6) 0.019(4) -0.019(4) -0.012(4)
B210 0.034(4) 0.065(6) 0.069(6) 0.035(5) 0.011(4) 0.002(4)
B211 0.057(5) 0.058(5) 0.034(4) 0.015(4) 0.012(4) 0.022(4)
B212 0.050(4) 0.043(4) 0.039(4) 0.013(3) -0.004(3) 0.003(3)
C201 0.022(3) 0.031(3) 0.021(3) 0.001(2) 0.000(2) 0.008(2)
C202 0.032(3) 0.034(3) 0.023(3) -0.002(2) -0.007(2) 0.010(2)
C203 0.019(3) 0.028(3) 0.033(3) 0.002(2) 0.002(2) 0.002(2)
C204 0.014(2) 0.027(3) 0.033(3) 0.000(2) -0.001(2) -0.001(2)
C205 0.018(2) 0.025(3) 0.030(3) 0.006(2) 0.002(2) 0.000(2)
C206 0.021(3) 0.039(3) 0.034(3) 0.009(3) 0.005(2) 0.003(2)
C207 0.032(3) 0.045(4) 0.030(3) 0.008(3) 0.015(2) 0.008(3)
C208 0.034(3) 0.042(4) 0.032(3) 0.007(3) 0.005(3) 0.002(3)
C209 0.026(3) 0.034(3) 0.031(3) 0.006(3) -0.002(2) 0.004(2)
C210 0.021(3) 0.024(3) 0.033(3) 0.005(2) 0.004(2) 0.000(2)
C211 0.022(3) 0.027(3) 0.033(3) -0.001(2) 0.002(2) 0.003(2)
C212 0.025(3) 0.028(3) 0.027(3) 0.002(2) 0.000(2) 0.001(2)
O301 0.032(2) 0.043(2) 0.040(2) 0.0022(19) 0.0101(18) -0.0009(19)
C301 0.041(3) 0.040(4) 0.041(4) -0.003(3) 0.011(3) -0.011(3)
C302 0.029(3) 0.021(3) 0.035(3) 0.001(2) 0.007(2) 0.002(2)
C303 0.056(4) 0.039(4) 0.039(4) 0.003(3) -0.004(3) -0.006(3)
O401 0.053(3) 0.058(3) 0.065(3) 0.023(3) -0.023(3) -0.022(3)
C401 0.101(7) 0.113(8) 0.062(5) -0.028(5) 0.044(5) -0.067(6)
C402 0.053(4) 0.077(5) 0.021(3) 0.010(3) -0.006(3) -0.033(4)
C403 0.038(4) 0.084(6) 0.056(5) 0.019(4) 0.001(3) -0.006(4)
O51A 0.076(6) 0.141(7) 0.098(5) 0.001(5) 0.004(5) 0.006(6)
C51A 0.083(5) 0.126(7) 0.103(7) -0.010(6) 0.004(5) -0.006(5)
C52A 0.083(5) 0.126(7) 0.103(7) -0.010(6) 0.004(5) -0.006(5)
C53A 0.083(5) 0.126(7) 0.103(7) -0.010(6) 0.004(5) -0.006(5)
O51B 0.076(6) 0.141(7) 0.098(5) 0.001(5) 0.004(5) 0.006(6)
C51B 0.083(5) 0.126(7) 0.103(7) -0.010(6) 0.004(5) -0.006(5)
C52B 0.083(5) 0.126(7) 0.103(7) -0.010(6) 0.004(5) -0.006(5)
C53B 0.083(5) 0.126(7) 0.103(7) -0.010(6) 0.004(5) -0.006(5)
O61A 0.088(8) 0.117(9) 0.116(9) 0.075(8) 0.006(6) 0.015(6)
C61A 0.080(5) 0.121(7) 0.061(7) 0.017(6) 0.020(6) 0.016(6)
C62A 0.080(5) 0.121(7) 0.061(7) 0.017(6) 0.020(6) 0.016(6)
C63A 0.080(5) 0.121(7) 0.061(7) 0.017(6) 0.020(6) 0.016(6)
O61B 0.088(8) 0.117(9) 0.116(9) 0.075(8) 0.006(6) 0.015(6)
C61B 0.080(5) 0.121(7) 0.061(7) 0.017(6) 0.020(6) 0.016(6)
C62B 0.080(5) 0.121(7) 0.061(7) 0.017(6) 0.020(6) 0.016(6)
C63B 0.080(5) 0.121(7) 0.061(7) 0.017(6) 0.020(6) 0.016(6)

loop_
_atom_type_symbol
_atom_type_description
_atom_type_scat_dispersion_real
_atom_type_scat_dispersion_imag
_atom_type_scat_source
C C 0.0033 0.0016 'International Tables Vol C Tables 4.2.6.8 and 6.1.1.4'
H H 0.0000 0.0000 'International Tables Vol C Tables 4.2.6.8 and 6.1.1.4'
B B 0.0013 0.0007 'International Tables Vol C Tables 4.2.6.8 and 6.1.1.4'
N N 0.0061 0.0033 'International Tables Vol C Tables 4.2.6.8 and 6.1.1.4'
O O 0.0106 0.0060 'International Tables Vol C Tables 4.2.6.8 and 6.1.1.4'
Cl Cl 0.1484 0.1585 'International Tables Vol C Tables 4.2.6.8 and 6.1.1.4'
Co Co 0.3494 0.9721 'International Tables Vol C Tables 4.2.6.8 and 6.1.1.4'

loop_
_geom_angle_atom_site_label_1
_geom_angle_atom_site_label_2
_geom_angle_atom_site_label_3
_geom_angle
N101 Co1 N201 105.95(16)
N101 Co1 Cl1 107.86(13)
N201 Co1 Cl1 104.54(13)
N101 Co1 Cl2 111.49(13)
N201 Co1 Cl2 112.42(13)
Cl1 Co1 Cl2 114.02(6)
C111 N101 C110 118.5(4)
C111 N101 Co1 117.5(3)
C110 N101 Co1 123.9(3)
C103 C101 C102 119.8(4)
C103 C101 B103 121.2(5)
C102 C101 B103 62.8(4)
C103 C101 B104 123.0(4)
C102 C101 B104 110.9(4)
B103 C101 B104 62.0(4)
C103 C101 B106 114.6(4)
C102 C101 B106 59.5(4)
B103 C101 B106 113.4(5)
B104 C101 B106 112.5(4)
C103 C101 B105 118.5(5)
C102 C101 B105 108.4(4)
B103 C101 B105 113.4(4)
B104 C101 B105 62.6(3)
B106 C101 B105 60.9(4)
C101 C102 B106 63.3(4)
C101 C102 B111 113.6(6)
B106 C102 B111 62.7(5)
C101 C102 B107 111.6(5)
B106 C102 B107 115.3(5)
B111 C102 B107 63.6(4)
C101 C102 B103 60.8(4)
B106 C102 B103 114.9(5)
B111 C102 B103 114.8(5)
B107 C102 B103 61.9(4)
O101 C103 C104 109.0(4)
O101 C103 C101 108.1(4)
C104 C103 C101 112.8(4)
C112 C104 C105 118.1(4)
C112 C104 C103 118.6(4)
C105 C104 C103 123.3(4)
C110 C105 C104 118.9(4)
C110 C105 C106 117.3(4)
C104 C105 C106 123.8(5)
C107 C106 C105 121.3(5)
C106 C107 C108 120.4(5)
C109 C108 C107 120.5(5)
C108 C109 C110 120.3(5)
N101 C110 C109 118.9(4)
N101 C110 C105 120.7(4)
C109 C110 C105 120.4(4)
N101 C111 C112 123.5(5)
C104 C112 C111 120.3(5)
C101 B103 C102 56.4(4)
C101 B103 B104 59.1(4)
C102 B103 B104 103.6(5)
C101 B103 B107 104.8(5)
C102 B103 B107 58.1(4)
B104 B103 B107 108.5(5)
C101 B103 B108 106.7(5)
C102 B103 B108 104.9(5)
B104 B103 B108 60.8(4)
B107 B103 B108 60.8(4)
C101 B104 B103 58.8(4)
C101 B104 B108 105.7(4)
B103 B104 B108 59.9(4)
C101 B104 B105 59.6(3)
B103 B104 B105 108.4(5)
B108 B104 B105 108.6(5)
C101 B104 B109 105.4(4)
B103 B104 B109 107.8(5)
B108 B104 B109 60.4(4)
B105 B104 B109 59.7(3)
C101 B105 B106 59.2(4)
C101 B105 B110 105.4(5)
B106 B105 B110 59.9(4)
C101 B105 B109 104.6(5)
B106 B105 B109 107.3(5)
B110 B105 B109 59.7(4)
C101 B105 B104 57.9(3)
B106 B105 B104 107.3(5)
B110 B105 B104 108.0(5)
B109 B105 B104 60.3(4)
C102 B106 C101 57.2(4)
C102 B106 B111 59.4(4)
C101 B106 B111 106.1(5)
C102 B106 B105 105.8(5)
C101 B106 B105 59.9(4)
B111 B106 B105 109.1(5)
C102 B106 B110 105.7(6)
C101 B106 B110 106.3(5)
B111 B106 B110 60.3(5)
B105 B106 B110 60.3(4)
C102 B107 B103 60.0(4)
C102 B107 B112 103.9(6)
B103 B107 B112 107.9(5)
C102 B107 B111 58.0(4)
B103 B107 B111 108.7(5)
B112 B107 B111 59.8(4)
C102 B107 B108 105.4(5)
B103 B107 B108 59.6(4)
B112 B107 B108 60.5(4)
B111 B107 B108 108.8(6)
B103 B108 B104 59.3(3)
B103 B108 B107 59.6(4)
B104 B108 B107 106.3(4)
B103 B108 B112 106.9(5)
B104 B108 B112 106.5(5)
B107 B108 B112 59.2(4)
B103 B108 B109 107.1(5)
B104 B108 B109 60.1(4)
B107 B108 B109 105.9(5)
B112 B108 B109 58.7(4)
B112 B109 B110 60.6(4)
B112 B109 B105 107.9(5)
B110 B109 B105 59.6(4)
B112 B109 B104 107.4(5)
B110 B109 B104 107.7(5)
B105 B109 B104 60.0(3)
B112 B109 B108 60.4(4)
B110 B109 B108 109.1(5)
B105 B109 B108 108.2(5)
B104 B109 B108 59.5(4)
B106 B110 B111 59.6(4)
B106 B110 B105 59.9(4)
B111 B110 B105 108.2(5)
B106 B110 B109 108.0(5)
B111 B110 B109 108.3(6)
B105 B110 B109 60.7(4)
B106 B110 B112 107.2(6)
B111 B110 B112 60.1(5)
B105 B110 B112 108.0(5)
B109 B110 B112 59.6(4)
C102 B111 B106 57.8(4)
C102 B111 B110 104.2(5)
B106 B111 B110 60.1(4)
C102 B111 B112 104.1(5)
B106 B111 B112 107.8(6)
B110 B111 B112 60.5(5)
C102 B111 B107 58.4(4)
B106 B111 B107 107.0(5)
B110 B111 B107 108.0(5)
B112 B111 B107 59.6(4)
B109 B112 B107 108.4(5)
B109 B112 B111 107.9(5)
B107 B112 B111 60.6(4)
B109 B112 B110 59.8(4)
B107 B112 B110 107.9(5)
B111 B112 B110 59.4(4)
B109 B112 B108 60.9(4)
B107 B112 B108 60.3(4)
B111 B112 B108 109.2(5)
B110 B112 B108 108.8(5)
C211 N201 C210 117.5(4)
C211 N201 Co1 117.1(4)
C210 N201 Co1 125.2(3)
C202 B203 C201 57.5(3)
C202 B203 B207 58.5(4)
C201 B203 B207 105.1(5)
C202 B203 B208 104.8(5)
C201 B203 B208 104.9(5)
B207 B203 B208 60.4(4)
C202 B203 B204 103.8(5)
C201 B203 B204 57.6(3)
B207 B203 B204 108.2(5)
B208 B203 B204 60.5(4)
C201 B204 B209 105.2(5)
C201 B204 B203 59.9(3)
B209 B204 B203 107.4(5)
C201 B204 B208 105.6(5)
B209 B204 B208 60.1(4)
B203 B204 B208 59.1(4)
C201 B204 B205 58.3(4)
B209 B204 B205 60.3(5)
B203 B204 B205 108.0(5)
B208 B204 B205 108.2(5)
C201 B205 B206 59.4(4)
C201 B205 B210 105.1(5)
B206 B205 B210 59.7(5)
C201 B205 B209 104.2(5)
B206 B205 B209 108.1(5)
B210 B205 B209 60.7(5)
C201 B205 B204 58.1(4)
B206 B205 B204 107.6(5)
B210 B205 B204 107.7(5)
B209 B205 B204 59.2(5)
C202 B206 C201 57.8(3)
C202 B206 B210 103.7(5)
C201 B206 B210 104.6(5)
C202 B206 B205 104.4(5)
C201 B206 B205 58.3(4)
B210 B206 B205 60.2(4)
C202 B206 B211 57.9(4)
C201 B206 B211 104.6(5)
B210 B206 B211 59.6(4)
B205 B206 B211 107.6(6)
C202 B207 B211 58.6(4)
C202 B207 B203 58.9(4)
B211 B207 B203 108.6(5)
C202 B207 B212 104.6(5)
B211 B207 B212 60.0(5)
B203 B207 B212 108.7(5)
C202 B207 B208 104.7(5)
B211 B207 B208 108.8(5)
B203 B207 B208 59.9(4)
B212 B207 B208 60.8(4)
B203 B208 B207 59.8(4)
B203 B208 B209 108.0(5)
B207 B208 B209 107.4(6)
B203 B208 B204 60.4(4)
B207 B208 B204 107.6(5)
B209 B208 B204 59.5(4)
B203 B208 B212 107.7(5)
B207 B208 B212 59.6(4)
B209 B208 B212 59.8(4)
B204 B208 B212 107.4(5)
B204 B209 B208 60.4(4)
B204 B209 B212 108.5(5)
B208 B209 B212 60.4(4)
B204 B209 B205 60.4(4)
B208 B209 B205 108.6(5)
B212 B209 B205 107.5(6)
B204 B209 B210 107.4(6)
B208 B209 B210 107.6(5)
B212 B209 B210 59.4(5)
B205 B209 B210 59.2(5)
B211 B210 B206 60.6(4)
B211 B210 B205 108.4(5)
B206 B210 B205 60.2(4)
B211 B210 B212 59.7(4)
B206 B210 B212 108.7(5)
B205 B210 B212 108.6(6)
B211 B210 B209 107.2(6)
B206 B210 B209 108.1(5)
B205 B210 B209 60.2(5)
B212 B210 B209 59.8(5)
C202 B211 B207 58.9(4)
C202 B211 B210 104.6(5)
B207 B211 B210 109.0(6)
C202 B211 B212 105.3(5)
B207 B211 B212 60.6(4)
B210 B211 B212 60.6(5)
C202 B211 B206 58.8(4)
B207 B211 B206 108.8(5)
B210 B211 B206 59.8(4)
B212 B211 B206 108.8(5)
B211 B212 B207 59.3(4)
B211 B212 B210 59.7(5)
B207 B212 B210 107.2(5)
B211 B212 B209 108.0(5)
B207 B212 B209 107.3(5)
B210 B212 B209 60.8(5)
B211 B212 B208 107.2(5)
B207 B212 B208 59.5(4)
B210 B212 B208 108.2(5)
B209 B212 B208 59.8(5)
C203 C201 C202 115.2(4)
C203 C201 B204 122.9(4)
C202 C201 B204 109.7(4)
C203 C201 B205 125.4(4)
C202 C201 B205 109.7(4)
B204 C201 B205 63.6(4)
C203 C201 B206 117.4(4)
C202 C201 B206 60.5(3)
B204 C201 B206 114.6(5)
B205 C201 B206 62.4(4)
C203 C201 B203 114.1(4)
C202 C201 B203 59.9(3)
B204 C201 B203 62.5(4)
B205 C201 B203 114.4(5)
B206 C201 B203 112.7(4)
C201 C202 B211 112.2(5)
C201 C202 B207 112.4(4)
B211 C202 B207 62.4(4)
C201 C202 B203 62.6(3)
B211 C202 B203 114.8(5)
B207 C202 B203 62.6(4)
C201 C202 B206 61.8(3)
B211 C202 B206 63.4(4)
B207 C202 B206 115.5(5)
B203 C202 B206 116.0(5)
O201 C203 C204 109.7(4)
O201 C203 C201 108.6(4)
C204 C203 C201 112.7(4)
C212 C204 C205 118.7(5)
C212 C204 C203 118.2(5)
C205 C204 C203 123.1(5)
C206 C205 C204 124.7(5)
C206 C205 C210 117.1(5)
C204 C205 C210 118.1(5)
C207 C206 C205 121.4(5)
C206 C207 C208 121.0(5)
C209 C208 C207 119.6(5)
C208 C209 C210 121.0(5)
N201 C210 C209 118.7(5)
N201 C210 C205 121.5(5)
C209 C210 C205 119.9(5)
N201 C211 C212 124.2(5)
C204 C212 C211 120.0(5)
O301 C302 C303 122.2(5)
O301 C302 C301 120.6(5)
C303 C302 C301 117.2(5)
O401 C402 C403 122.1(6)
O401 C402 C401 121.4(8)
C403 C402 C401 116.4(8)
O51A C52A C53A 122.6(14)
O51A C52A C51A 121.0(14)
C53A C52A C51A 115.6(10)
O51B C52B C53B 122.2(17)
O51B C52B C51B 120.2(13)
C53B C52B C51B 114.0(11)
O61A C62A C63A 122.2(13)
O61A C62A C61A 121.6(12)
C63A C62A C61A 115.8(10)
O61B C62B C63B 122.8(12)
O61B C62B C61B 120.8(12)
C63B C62B C61B 116.1(10)

loop_
_geom_bond_atom_site_label_1
_geom_bond_atom_site_label_2
_geom_bond_distance
Co1 N101 2.039(4)
Co1 N201 2.059(4)
Co1 Cl1 2.2350(16)
Co1 Cl2 2.2413(16)
O101 C103 1.407(6)
N101 C111 1.327(6)
N101 C110 1.383(6)
C101 C103 1.551(7)
C101 C102 1.625(8)
C101 B103 1.704(9)
C101 B104 1.709(8)
C101 B106 1.728(8)
C101 B105 1.741(9)
C102 B106 1.666(11)
C102 B111 1.695(10)
C102 B107 1.703(9)
C102 B103 1.737(9)
C103 C104 1.519(7)
C104 C112 1.367(7)
C104 C105 1.425(7)
C105 C110 1.420(7)
C105 C106 1.427(7)
C106 C107 1.364(7)
C107 C108 1.408(7)
C108 C109 1.362(7)
C109 C110 1.412(7)
C111 C112 1.393(7)
B103 B104 1.759(9)
B103 B107 1.769(10)
B103 B108 1.769(9)
B104 B108 1.786(9)
B104 B105 1.792(9)
B104 B109 1.797(9)
B105 B106 1.758(10)
B105 B110 1.765(10)
B105 B109 1.785(9)
B106 B111 1.750(11)
B106 B110 1.758(10)
B107 B112 1.772(11)
B107 B111 1.789(11)
B107 B108 1.791(10)
B108 B112 1.795(10)
B108 B109 1.803(10)
B109 B112 1.764(11)
B109 B110 1.768(10)
B110 B111 1.762(12)
B110 B112 1.782(11)
B111 B112 1.775(10)
O201 C203 1.404(6)
N201 C211 1.324(7)
N201 C210 1.383(7)
B203 C202 1.696(9)
B203 C201 1.739(8)
B203 B207 1.758(9)
B203 B208 1.760(10)
B203 B204 1.783(10)
B204 C201 1.697(8)
B204 B209 1.770(11)
B204 B208 1.786(9)
B204 B205 1.792(11)
B205 C201 1.702(8)
B205 B206 1.772(11)
B205 B210 1.772(10)
B205 B209 1.790(11)
B206 C202 1.699(8)
B206 C201 1.721(8)
B206 B210 1.764(12)
B206 B211 1.777(10)
B207 C202 1.689(8)
B207 B211 1.747(10)
B207 B212 1.770(10)
B207 B208 1.768(10)
B208 B209 1.780(12)
B208 B212 1.791(11)
B209 B212 1.781(10)
B209 B210 1.799(14)
B210 B211 1.759(12)
B210 B212 1.775(11)
B211 C202 1.683(10)
B211 B212 1.760(12)
C201 C203 1.541(7)
C201 C202 1.652(7)
C203 C204 1.541(7)
C204 C212 1.365(7)
C204 C205 1.418(7)
C205 C206 1.415(7)
C205 C210 1.431(7)
C206 C207 1.357(8)
C207 C208 1.405(8)
C208 C209 1.359(8)
C209 C210 1.406(7)
C211 C212 1.395(7)
O301 C302 1.214(6)
C301 C302 1.502(7)
C302 C303 1.487(7)
O401 C402 1.205(9)
C401 C402 1.485(9)
C402 C403 1.460(10)
O51A C52A 1.214(9)
C51A C52A 1.504(11)
C52A C53A 1.486(10)
O51B C52B 1.215(9)
C51B C52B 1.513(11)
C52B C53B 1.487(11)
O61A C62A 1.212(9)
C61A C62A 1.511(10)
C62A C63A 1.493(10)
O61B C62B 1.215(9)
C61B C62B 1.511(10)
C62B C63B 1.491(10)

loop_
_geom_hbond_atom_site_label_D
_geom_hbond_atom_site_label_H
_geom_hbond_atom_site_label_A
_geom_hbond_distance_DH
_geom_hbond_distance_HA
_geom_hbond_distance_DA
_geom_hbond_angle_DHA
_geom_hbond_site_symmetry_A
O101 H101 O301 0.84 1.87 2.704(5) 175.7 3
O201 H201 O401 0.84 1.82 2.657(6) 176.1 .
